data_1531634
loop_
_publ_author_name
'Kuz'micheva, G.M.'
'Kostyleva, I.E.'
'Alsarraf, A.H.R.M.'
'Esaulova, Yu.V.'
'Palewski, T.'
'Andreenko, A.S.'
'Khlybov, E.P.'

_publ_section_title
;
 Crystal structure of (Cr, Cu) (Sr, La)2 (La, A) Cu2 O8-d (1212- type) and
 (Cr, Cu) Sr2 (Y, Ce)2 Cu2 O10-d (1222-type) phases
;
_journal_name_full 'Crystal Research and Technology'
_journal_page_first 612
_journal_page_last 626
_journal_volume 37
_journal_year 2002
_chemical_formula_sum 'Ce0.74 Cr0.68 Cu2.32 O9.74 Sr2 Y1.26'
_chemical_name_systematic '(Cr0.68 Cu0.32) Sr2 (Y1.26 Ce0.74) Cu2 O9.74'
_space_group_IT_number 139
_symmetry_space_group_name_Hall '-I 4 2'
_symmetry_space_group_name_H-M 'I 4/m m m'
_cell_angle_alpha 90
_cell_angle_beta 90
_cell_angle_gamma 90
_cell_formula_units_Z 2
_cell_length_a 3.8437
_cell_length_b 3.8437
_cell_length_c 28.226
_cell_volume 417.012
_citation_journal_id_ASTM CRTEDF
_cod_data_source_file Kuzmicheva_CRTEDF_2002_277.cif
_cod_data_source_block Ce0.74Cr0.68Cu2.32O9.74Sr2Y1.26
_cod_original_cell_volume 417.0117
_cod_database_code 1531634

loop_
_symmetry_equiv_pos_as_xyz
x,y,z
-y,x,z
-x,-y,z
y,-x,z
x,-y,-z
y,x,-z
-x,y,-z
-y,-x,-z
-x,-y,-z
y,-x,-z
x,y,-z
-y,x,-z
-x,y,z
-y,-x,z
x,-y,z
y,x,z
x+1/2,y+1/2,z+1/2
-y+1/2,x+1/2,z+1/2
-x+1/2,-y+1/2,z+1/2
y+1/2,-x+1/2,z+1/2
x+1/2,-y+1/2,-z+1/2
y+1/2,x+1/2,-z+1/2
-x+1/2,y+1/2,-z+1/2
-y+1/2,-x+1/2,-z+1/2
-x+1/2,-y+1/2,-z+1/2
y+1/2,-x+1/2,-z+1/2
x+1/2,y+1/2,-z+1/2
-y+1/2,x+1/2,-z+1/2
-x+1/2,y+1/2,z+1/2
-y+1/2,-x+1/2,z+1/2
x+1/2,-y+1/2,z+1/2
y+1/2,x+1/2,z+1/2

loop_
_atom_site_label
_atom_site_type_symbol
_atom_site_fract_x
_atom_site_fract_y
_atom_site_fract_z
_atom_site_occupancy
_atom_site_U_iso_or_equiv
Sr1 Sr+2 0 0 0.4184 1 0.0
O1 O-2 0.156 0.5 0 0.435 0.0
Cu2 Cu+2 0 0 0.1441 1 0.0
O2 O-2 0 0 0.0653 1 0.0
Ce1 Ce+4 0 0 0.2935 0.37 0.0
Y1 Y+3 0 0 0.2935 0.63 0.0
Cu1 Cu+2 0.013 0 0 0.08 0.0
O3 O-2 0.5 0 0.353 1 0.0
O4 O-2 0 0.5 0.25 1 0.0
Cr1 Cr+6 0.013 0 0 0.17 0.0
